data_7037370
loop_
_publ_author_name
'D'Vries, Richard F'
'Gomez, German E.'
'Hodak, Jos\'e H'
'Soler-Illia, Galo J A A'
'Ellena, Javier'

_publ_section_title
;
 Tuning the structure, dimensionality and luminescent properties of
 lanthanide metal-organic frameworks under ancillary ligand influence.
;
_journal_issue 2
_journal_name_full 'Dalton transactions (Cambridge, England : 2003)'
_journal_page_first 646
_journal_page_last 656
_journal_paper_doi 10.1039/c5dt04033g
_journal_volume 45
_journal_year 2015
_chemical_formula_moiety 'C22 H15 N2 Nd O8 S2, 3(H2 O)'
_chemical_formula_sum 'C22 H21 N2 Nd O11 S2'
_chemical_formula_weight 697.77
_space_group_crystal_system triclinic
_space_group_IT_number 2
_space_group_name_Hall '-P 1'
_space_group_name_H-M_alt 'P -1'
_symmetry_space_group_name_Hall '-P 1'
_symmetry_space_group_name_H-M 'P -1'
_atom_sites_solution_hydrogens mixed
_audit_creation_date 2015-11-19
_audit_creation_method
;
Olex2 1.2
(compiled 2015.09.30 svn.r3233 for OlexSys, GUI svn.r5103)
;
_audit_update_record
;
2015-11-19 deposited with the CCDC.
2015-11-20 downloaded from the CCDC.
;
_cell_angle_alpha 106.629(2)
_cell_angle_beta 110.177(2)
_cell_angle_gamma 99.313(2)
_cell_formula_units_Z 2
_cell_length_a 9.2648(3)
_cell_length_b 11.9499(3)
_cell_length_c 12.7485(5)
_cell_measurement_reflns_used 20683
_cell_measurement_temperature 293(2)
_cell_measurement_theta_max 26.373
_cell_measurement_theta_min 2.910
_cell_volume 1214.98(8)
_computing_cell_refinement 'HKL Scalepack (Otwinowski & Minor 1997)'
_computing_data_collection 'Collect (Bruker AXS BV, 1997-2004)'
_computing_data_reduction 'HKL Denzo and Scalepack (Otwinowski & Minor 1997)'
_computing_molecular_graphics 'Olex2 (Dolomanov et al., 2009)'
_computing_publication_material 'Olex2 (Dolomanov et al., 2009)'
_computing_structure_refinement 'ShelXL (Sheldrick, 2015)'
_computing_structure_solution 'SHELXS-2013 (Sheldrick, 2013)'
_diffrn_ambient_temperature 293
_diffrn_detector_area_resol_mean 9
_diffrn_measured_fraction_theta_full 0.999
_diffrn_measured_fraction_theta_max 0.997
_diffrn_measurement_device_type KappaCCD
_diffrn_measurement_method 'CCD rotation images, thick slices'
_diffrn_radiation_type MoK\a
_diffrn_radiation_wavelength 0.71073
_diffrn_reflns_av_R_equivalents 0.1337
_diffrn_reflns_av_unetI/netI 0.0865
_diffrn_reflns_laue_measured_fraction_full 0.999
_diffrn_reflns_laue_measured_fraction_max 0.997
_diffrn_reflns_limit_h_max 11
_diffrn_reflns_limit_h_min -11
_diffrn_reflns_limit_k_max 14
_diffrn_reflns_limit_k_min -14
_diffrn_reflns_limit_l_max 15
_diffrn_reflns_limit_l_min -15
_diffrn_reflns_number 38139
_diffrn_reflns_point_group_measured_fraction_full 0.999
_diffrn_reflns_point_group_measured_fraction_max 0.997
_diffrn_reflns_theta_full 25.242
_diffrn_reflns_theta_max 26.285
_diffrn_reflns_theta_min 2.995
_diffrn_source 'Enraf Nonius FR590'
_exptl_absorpt_coefficient_mu 2.375
_exptl_absorpt_correction_type none
_exptl_crystal_colour pink
_exptl_crystal_colour_primary pink
_exptl_crystal_density_diffrn 1.907
_exptl_crystal_description prism
_exptl_crystal_F_000 694
_exptl_crystal_preparation Luminescent
_exptl_crystal_recrystallization_method Hydrothermal
_exptl_crystal_size_max 0.05
_exptl_crystal_size_mid 0.03
_exptl_crystal_size_min 0.02
_refine_diff_density_max 2.403
_refine_diff_density_min -1.312
_refine_diff_density_rms 0.174
_refine_ls_extinction_method none
_refine_ls_goodness_of_fit_ref 1.041
_refine_ls_hydrogen_treatment mixed
_refine_ls_matrix_type full
_refine_ls_number_parameters 358
_refine_ls_number_reflns 4915
_refine_ls_number_restraints 2
_refine_ls_restrained_S_all 1.041
_refine_ls_R_factor_all 0.0930
_refine_ls_R_factor_gt 0.0511
_refine_ls_shift/su_max 0.000
_refine_ls_shift/su_mean 0.000
_refine_ls_structure_factor_coef Fsqd
_refine_ls_weighting_details 'w=1/[\s^2^(Fo^2^)+(0.0627P)^2^] where P=(Fo^2^+2Fc^2^)/3'
_refine_ls_weighting_scheme calc
_refine_ls_wR_factor_gt 0.1035
_refine_ls_wR_factor_ref 0.1204
_reflns_Friedel_coverage 0.000
_reflns_number_gt 3465
_reflns_number_total 4915
_reflns_threshold_expression 'I > 2\s(I)'
_cod_data_source_file c5dt04033g2.cif
_cod_data_source_block Compound7
_cod_depositor_comments 'Adding full bibliography for 7037363--7037371.cif.'
_cod_original_cell_volume 1214.98(7)
_cod_database_code 7037370
_shelx_space_group_comment
;
The symmetry employed for this shelxl refinement is uniquely defined
by the following loop, which should always be used as a source of
symmetry information in preference to the above space-group names.
They are only intended as comments.
;
_shelx_estimated_absorpt_t_max 0.954
_shelx_estimated_absorpt_t_min 0.890
_olex2_refinement_description
;
1. Fixed Uiso
 At 1.2 times of:
  All C(H) groups
 At 1.5 times of:
  All O(H,H) groups
2. Restrained distances
 O8-H8A = O8-H8B
 0.84 with sigma of 0.02
3.a Free rotating group:
 O9(H9A,H9B), O10(H10A,H10B), O11(H11A,H11B)
3.b Aromatic/amide H refined with riding coordinates:
 C2(H2), C4(H4), C6(H6), C7(H7), C9(H9), C11(H11), C12(H12), C13(H13),
 C15(H15), C16(H16), C18(H18), C19(H19), C20(H20)
;
_shelx_shelxl_version_number 2014/7
_olex2_submission_special_instructions 'No special instructions were received'

loop_
_space_group_symop_operation_xyz
'x, y, z'
'-x, -y, -z'

loop_
_atom_site_label
_atom_site_type_symbol
_atom_site_fract_x
_atom_site_fract_y
_atom_site_fract_z
_atom_site_U_iso_or_equiv
_atom_site_adp_type
_atom_site_occupancy
_atom_site_site_symmetry_order
_atom_site_calc_flag
_atom_site_refinement_flags_posn
C1 C 0.6920(8) 0.3415(5) 0.6428(6) 0.0248(14) Uani 1 1 d .
C2 C 0.7523(8) 0.2735(5) 0.7080(6) 0.0254(14) Uani 1 1 d .
H2 H 0.8601 0.2986 0.7609 0.031 Uiso 1 1 calc R
C3 C 0.6475(8) 0.1639(6) 0.6934(6) 0.0279(15) Uani 1 1 d .
C4 C 0.6977(8) 0.0919(5) 0.7620(6) 0.0296(15) Uani 1 1 d .
H4 H 0.8039 0.1151 0.8176 0.036 Uiso 1 1 calc R
C5 C 0.5930(8) -0.0108(5) 0.7476(6) 0.0267(14) Uani 1 1 d .
C6 C 0.4326(8) -0.0493(6) 0.6632(6) 0.0335(16) Uani 1 1 d .
H6 H 0.3622 -0.1201 0.6538 0.040 Uiso 1 1 calc R
C7 C 0.3801(8) 0.0179(6) 0.5946(6) 0.0351(16) Uani 1 1 d .
H7 H 0.2741 -0.0084 0.5381 0.042 Uiso 1 1 calc R
C8 C 0.4847(7) 0.1268(5) 0.6082(6) 0.0250(14) Uani 1 1 d .
C9 C 0.4292(8) 0.1999(5) 0.5430(6) 0.0269(14) Uani 1 1 d .
H9 H 0.3233 0.1738 0.4863 0.032 Uiso 1 1 calc R
C10 C 0.5277(7) 0.3081(5) 0.5614(5) 0.0238(14) Uani 1 1 d .
C11 C 0.8863(8) 0.6747(6) 0.4405(7) 0.0386(17) Uani 1 1 d .
H11 H 0.9247 0.6446 0.5012 0.046 Uiso 1 1 calc R
C12 C 0.9839(9) 0.7799(7) 0.4464(8) 0.049(2) Uani 1 1 d .
H12 H 1.0854 0.8182 0.5090 0.059 Uiso 1 1 calc R
C13 C 0.9285(9) 0.8262(7) 0.3589(7) 0.047(2) Uani 1 1 d .
H13 H 0.9923 0.8965 0.3617 0.057 Uiso 1 1 calc R
C14 C 0.7744(9) 0.7673(6) 0.2644(7) 0.0362(17) Uani 1 1 d .
C15 C 0.7083(10) 0.8136(7) 0.1732(7) 0.0460(19) Uani 1 1 d .
H15 H 0.7695 0.8828 0.1722 0.055 Uiso 1 1 calc R
C16 C 0.5577(12) 0.7576(7) 0.0883(8) 0.053(2) Uani 1 1 d .
H16 H 0.5142 0.7905 0.0309 0.064 Uiso 1 1 calc R
C17 C 0.4632(9) 0.6480(7) 0.0847(6) 0.0386(17) Uani 1 1 d .
C18 C 0.3074(10) 0.5867(8) -0.0031(7) 0.052(2) Uani 1 1 d .
H18 H 0.2596 0.6195 -0.0596 0.062 Uiso 1 1 calc R
C19 C 0.2242(9) 0.4786(8) -0.0070(7) 0.048(2) Uani 1 1 d .
H19 H 0.1205 0.4373 -0.0657 0.058 Uiso 1 1 calc R
C20 C 0.2991(8) 0.4318(8) 0.0799(6) 0.0406(18) Uani 1 1 d .
H20 H 0.2458 0.3562 0.0750 0.049 Uiso 1 1 calc R
C21 C 0.5274(8) 0.5974(6) 0.1701(6) 0.0299(15) Uani 1 1 d .
C22 C 0.6837(8) 0.6600(6) 0.2637(6) 0.0292(15) Uani 1 1 d .
Nd1 Nd 0.54682(4) 0.43199(3) 0.35830(3) 0.02728(14) Uani 1 1 d .
N1 N 0.7415(6) 0.6152(5) 0.3528(5) 0.0278(12) Uani 1 1 d .
N2 N 0.4446(7) 0.4919(5) 0.1696(5) 0.0309(13) Uani 1 1 d .
O1 O 0.9787(5) 0.4977(4) 0.7348(4) 0.0328(11) Uani 1 1 d .
O2 O 0.7496(5) 0.5769(4) 0.7037(4) 0.0301(10) Uani 1 1 d .
O3 O 0.7953(5) 0.4645(4) 0.5327(4) 0.0310(10) Uani 1 1 d .
O4 O 0.4109(7) 0.0655(4) 0.0714(5) 0.0496(14) Uani 1 1 d .
O5 O 0.4178(6) 0.2229(4) 0.2401(4) 0.0383(12) Uani 1 1 d .
O6 O 0.1731(6) 0.0609(4) 0.1099(5) 0.0480(14) Uani 1 1 d .
O7 O 0.4749(5) 0.3858(3) 0.5087(4) 0.0242(9) Uani 1 1 d .
O8 O 0.7352(6) 0.3609(4) 0.2778(5) 0.0428(13) Uani 1 1 d D
H8A H 0.808(7) 0.406(6) 0.272(8) 0.064 Uiso 1 1 d DR
H8B H 0.718(10) 0.287(3) 0.241(7) 0.064 Uiso 1 1 d DR
O9 O 0.7604(8) 0.1484(6) 0.1599(6) 0.0723(19) Uani 1 1 d .
H9A H 0.8048 0.1668 0.1164 0.108 Uiso 1 1 d G
H9B H 0.6735 0.0910 0.1156 0.108 Uiso 1 1 d G
S1 S 0.81541(19) 0.47984(14) 0.65639(15) 0.0258(4) Uani 1 1 d .
S2 S 0.3455(2) 0.09445(14) 0.15946(15) 0.0294(4) Uani 1 1 d .
O10 O 0.9767(8) 0.2207(6) 0.0684(7) 0.078(2) Uani 1 1 d .
H10A H 0.9882 0.1513 0.0673 0.117 Uiso 1 1 d G
H10B H 1.0563 0.2764 0.1270 0.117 Uiso 1 1 d G
O11 O 1.0358(12) 0.0797(10) 0.2955(9) 0.108(3) Uani 1 1 d .
H11A H 1.0819 0.0776 0.2480 0.163 Uiso 1 1 d G
H11B H 0.9616 0.1135 0.2780 0.163 Uiso 1 1 d G

loop_
_atom_site_aniso_label
_atom_site_aniso_U_11
_atom_site_aniso_U_22
_atom_site_aniso_U_33
_atom_site_aniso_U_23
_atom_site_aniso_U_13
_atom_site_aniso_U_12
C1 0.032(4) 0.025(3) 0.023(4) 0.011(3) 0.015(3) 0.012(3)
C2 0.025(3) 0.029(3) 0.022(3) 0.010(3) 0.009(3) 0.006(3)
C3 0.029(4) 0.028(3) 0.033(4) 0.015(3) 0.015(3) 0.012(3)
C4 0.032(4) 0.019(3) 0.034(4) 0.013(3) 0.007(3) 0.006(3)
C5 0.035(4) 0.022(3) 0.031(4) 0.015(3) 0.015(3) 0.011(3)
C6 0.032(4) 0.029(4) 0.041(4) 0.019(3) 0.014(4) 0.005(3)
C7 0.032(4) 0.031(4) 0.038(4) 0.013(3) 0.012(3) 0.004(3)
C8 0.028(4) 0.026(3) 0.024(4) 0.010(3) 0.012(3) 0.010(3)
C9 0.031(4) 0.026(3) 0.028(4) 0.013(3) 0.014(3) 0.009(3)
C10 0.027(4) 0.025(3) 0.020(3) 0.010(3) 0.009(3) 0.007(3)
C11 0.036(4) 0.042(4) 0.040(5) 0.022(4) 0.015(4) 0.009(3)
C12 0.033(4) 0.044(4) 0.057(6) 0.018(4) 0.011(4) -0.002(4)
C13 0.047(5) 0.038(4) 0.061(6) 0.022(4) 0.027(5) 0.006(4)
C14 0.043(5) 0.037(4) 0.043(5) 0.024(4) 0.025(4) 0.014(3)
C15 0.060(6) 0.038(4) 0.045(5) 0.022(4) 0.023(5) 0.011(4)
C16 0.094(7) 0.047(5) 0.049(5) 0.036(4) 0.044(6) 0.031(5)
C17 0.042(5) 0.051(5) 0.031(4) 0.022(4) 0.015(4) 0.019(4)
C18 0.065(6) 0.063(5) 0.030(5) 0.025(4) 0.015(4) 0.024(5)
C19 0.034(4) 0.070(6) 0.031(4) 0.019(4) 0.004(4) 0.010(4)
C20 0.031(4) 0.071(5) 0.021(4) 0.021(4) 0.008(3) 0.014(4)
C21 0.033(4) 0.027(3) 0.030(4) 0.013(3) 0.013(3) 0.007(3)
C22 0.041(4) 0.029(3) 0.028(4) 0.016(3) 0.020(3) 0.012(3)
Nd1 0.0313(2) 0.0252(2) 0.0280(2) 0.01189(15) 0.01345(17) 0.00835(15)
N1 0.028(3) 0.028(3) 0.033(3) 0.016(3) 0.014(3) 0.010(2)
N2 0.035(3) 0.032(3) 0.027(3) 0.015(3) 0.012(3) 0.008(3)
O1 0.026(3) 0.035(3) 0.036(3) 0.019(2) 0.009(2) 0.005(2)
O2 0.036(3) 0.026(2) 0.029(3) 0.010(2) 0.015(2) 0.008(2)
O3 0.031(3) 0.036(3) 0.030(3) 0.015(2) 0.016(2) 0.005(2)
O4 0.078(4) 0.045(3) 0.043(3) 0.023(3) 0.035(3) 0.024(3)
O5 0.055(3) 0.017(2) 0.038(3) 0.007(2) 0.018(3) 0.008(2)
O6 0.036(3) 0.043(3) 0.065(4) 0.036(3) 0.009(3) 0.010(2)
O7 0.026(2) 0.025(2) 0.030(2) 0.0165(19) 0.013(2) 0.0124(18)
O8 0.047(3) 0.036(3) 0.051(3) 0.009(3) 0.032(3) 0.011(3)
O9 0.053(4) 0.054(4) 0.087(5) 0.000(4) 0.025(4) 0.010(3)
S1 0.0248(9) 0.0254(8) 0.0289(9) 0.0139(7) 0.0104(7) 0.0062(7)
S2 0.0349(10) 0.0229(8) 0.0312(10) 0.0127(7) 0.0125(8) 0.0082(7)
O10 0.070(5) 0.054(4) 0.092(6) 0.018(4) 0.020(4) 0.017(3)
O11 0.105(7) 0.129(7) 0.112(7) 0.061(6) 0.052(6) 0.040(6)

loop_
_atom_type_symbol
_atom_type_description
_atom_type_scat_dispersion_real
_atom_type_scat_dispersion_imag
_atom_type_scat_source
C C 0.0033 0.0016 'International Tables Vol C Tables 4.2.6.8 and 6.1.1.4'
H H 0.0000 0.0000 'International Tables Vol C Tables 4.2.6.8 and 6.1.1.4'
N N 0.0061 0.0033 'International Tables Vol C Tables 4.2.6.8 and 6.1.1.4'
Nd Nd -0.1943 3.0179 'International Tables Vol C Tables 4.2.6.8 and 6.1.1.4'
O O 0.0106 0.0060 'International Tables Vol C Tables 4.2.6.8 and 6.1.1.4'
S S 0.1246 0.1234 'International Tables Vol C Tables 4.2.6.8 and 6.1.1.4'

loop_
_geom_angle_atom_site_label_1
_geom_angle_atom_site_label_2
_geom_angle_atom_site_label_3
_geom_angle
_geom_angle_site_symmetry_1
_geom_angle_site_symmetry_3
C2 C1 C10 123.0(6) . .
C2 C1 S1 121.6(5) . .
C10 C1 S1 115.4(4) . .
C1 C2 H2 120.6 . .
C1 C2 C3 118.9(6) . .
C3 C2 H2 120.6 . .
C2 C3 C8 118.6(5) . .
C4 C3 C2 122.5(6) . .
C4 C3 C8 118.9(6) . .
C3 C4 H4 119.6 . .
C5 C4 C3 120.9(6) . .
C5 C4 H4 119.6 . .
C4 C5 C6 120.9(6) . .
C4 C5 S2 120.3(5) . 2_656
C6 C5 S2 118.7(5) . 2_656
C5 C6 H6 120.2 . .
C7 C6 C5 119.7(6) . .
C7 C6 H6 120.1 . .
C6 C7 H7 119.4 . .
C6 C7 C8 121.2(6) . .
C8 C7 H7 119.4 . .
C7 C8 C3 118.4(6) . .
C9 C8 C3 120.2(6) . .
C9 C8 C7 121.4(6) . .
C8 C9 H9 119.4 . .
C10 C9 C8 121.3(6) . .
C10 C9 H9 119.4 . .
C9 C10 C1 117.9(5) . .
O7 C10 C1 119.2(5) . .
O7 C10 C9 122.8(6) . .
C12 C11 H11 118.4 . .
N1 C11 H11 118.4 . .
N1 C11 C12 123.3(7) . .
C11 C12 H12 120.5 . .
C13 C12 C11 119.1(7) . .
C13 C12 H12 120.5 . .
C12 C13 H13 120.0 . .
C12 C13 C14 120.0(7) . .
C14 C13 H13 120.0 . .
C13 C14 C15 122.4(7) . .
C13 C14 C22 117.6(6) . .
C22 C14 C15 120.0(7) . .
C14 C15 H15 119.9 . .
C16 C15 C14 120.2(7) . .
C16 C15 H15 119.9 . .
C15 C16 H16 119.5 . .
C15 C16 C17 121.1(7) . .
C17 C16 H16 119.5 . .
C18 C17 C16 122.5(7) . .
C18 C17 C21 117.5(7) . .
C21 C17 C16 120.0(7) . .
C17 C18 H18 119.7 . .
C19 C18 C17 120.6(7) . .
C19 C18 H18 119.7 . .
C18 C19 H19 120.8 . .
C18 C19 C20 118.4(7) . .
C20 C19 H19 120.8 . .
C19 C20 H20 118.8 . .
N2 C20 C19 122.4(7) . .
N2 C20 H20 118.8 . .
C17 C21 C22 119.0(6) . .
N2 C21 C17 122.6(6) . .
N2 C21 C22 118.4(6) . .
C14 C22 C21 119.6(6) . .
N1 C22 C14 121.5(6) . .
N1 C22 C21 118.9(5) . .
N1 Nd1 Nd1 106.28(11) . 2_666
N2 Nd1 Nd1 122.19(12) . 2_666
N2 Nd1 N1 62.80(17) . .
O2 Nd1 Nd1 68.43(10) 2_666 2_666
O2 Nd1 N1 118.43(14) 2_666 .
O2 Nd1 N2 70.05(15) 2_666 .
O3 Nd1 Nd1 75.31(10) . 2_666
O3 Nd1 N1 79.31(15) . .
O3 Nd1 N2 141.03(15) . .
O3 Nd1 O2 142.76(14) . 2_666
O5 Nd1 Nd1 116.54(12) . 2_666
O5 Nd1 N1 137.15(16) . .
O5 Nd1 N2 91.59(16) . .
O5 Nd1 O2 78.12(15) . 2_666
O5 Nd1 O3 112.16(15) . .
O5 Nd1 O7 85.08(15) . .
O5 Nd1 O7 144.34(16) . 2_666
O5 Nd1 O8 74.94(17) . .
O7 Nd1 Nd1 34.82(9) 2_666 2_666
O7 Nd1 Nd1 35.25(9) . 2_666
O7 Nd1 N1 136.07(15) . .
O7 Nd1 N1 75.17(14) 2_666 .
O7 Nd1 N2 143.91(15) . .
O7 Nd1 N2 93.91(15) 2_666 .
O7 Nd1 O2 70.85(13) 2_666 2_666
O7 Nd1 O2 74.11(13) . 2_666
O7 Nd1 O3 84.36(14) 2_666 .
O7 Nd1 O3 71.44(14) . .
O7 Nd1 O7 70.08(14) . 2_666
O7 Nd1 O8 140.65(15) 2_666 .
O7 Nd1 O8 128.53(16) . .
O8 Nd1 Nd1 148.55(14) . 2_666
O8 Nd1 N1 69.22(16) . .
O8 Nd1 N2 84.51(18) . .
O8 Nd1 O2 142.12(16) . 2_666
O8 Nd1 O3 73.28(17) . .
C11 N1 C22 118.6(5) . .
C11 N1 Nd1 122.3(4) . .
C22 N1 Nd1 118.6(4) . .
C20 N2 C21 118.3(6) . .
C20 N2 Nd1 121.1(4) . .
C21 N2 Nd1 119.8(4) . .
S1 O2 Nd1 127.1(2) . 2_666
S1 O3 Nd1 128.0(2) . .
S2 O5 Nd1 174.6(3) . .
C10 O7 Nd1 115.0(3) . 2_666
C10 O7 Nd1 124.9(3) . .
Nd1 O7 Nd1 109.92(14) . 2_666
Nd1 O8 H8A 124(6) . .
Nd1 O8 H8B 120(6) . .
H8A O8 H8B 114(8) . .
H9A O9 H9B 109.5 . .
O1 S1 C1 109.3(3) . .
O1 S1 O2 112.5(3) . .
O1 S1 O3 112.5(3) . .
O2 S1 C1 106.2(3) . .
O2 S1 O3 110.8(2) . .
O3 S1 C1 105.1(3) . .
O4 S2 C5 106.9(3) . 2_656
O4 S2 O5 110.9(3) . .
O5 S2 C5 105.0(3) . 2_656
O6 S2 C5 107.1(3) . 2_656
O6 S2 O4 114.3(3) . .
O6 S2 O5 112.0(3) . .
H10A O10 H10B 109.5 . .
H11A O11 H11B 109.5 . .

loop_
_geom_bond_atom_site_label_1
_geom_bond_atom_site_label_2
_geom_bond_distance
_geom_bond_site_symmetry_2
C1 C2 1.369(8) .
C1 C10 1.425(9) .
C1 S1 1.777(6) .
C2 H2 0.9300 .
C2 C3 1.420(9) .
C3 C4 1.415(8) .
C3 C8 1.424(9) .
C4 H4 0.9300 .
C4 C5 1.358(9) .
C5 C6 1.404(9) .
C5 S2 1.768(6) 2_656
C6 H6 0.9300 .
C6 C7 1.372(9) .
C7 H7 0.9300 .
C7 C8 1.417(9) .
C8 C9 1.408(8) .
C9 H9 0.9300 .
C9 C10 1.363(8) .
C10 O7 1.352(7) .
C11 H11 0.9300 .
C11 C12 1.391(10) .
C11 N1 1.326(8) .
C12 H12 0.9300 .
C12 C13 1.364(10) .
C13 H13 0.9300 .
C13 C14 1.410(10) .
C14 C15 1.421(10) .
C14 C22 1.412(9) .
C15 H15 0.9300 .
C15 C16 1.345(11) .
C16 H16 0.9300 .
C16 C17 1.432(10) .
C17 C18 1.395(11) .
C17 C21 1.397(9) .
C18 H18 0.9300 .
C18 C19 1.372(11) .
C19 H19 0.9300 .
C19 C20 1.404(10) .
C20 H20 0.9300 .
C20 N2 1.339(9) .
C21 C22 1.423(9) .
C21 N2 1.363(8) .
C22 N1 1.372(8) .
Nd1 Nd1 3.9631(7) 2_666
Nd1 N1 2.636(5) .
Nd1 N2 2.614(5) .
Nd1 O2 2.557(4) 2_666
Nd1 O3 2.465(4) .
Nd1 O5 2.362(4) .
Nd1 O7 2.433(4) 2_666
Nd1 O7 2.407(4) .
Nd1 O8 2.458(5) .
O1 S1 1.436(4) .
O2 Nd1 2.557(4) 2_666
O2 S1 1.471(4) .
O3 S1 1.475(5) .
O4 S2 1.436(5) .
O5 S2 1.466(4) .
O6 S2 1.436(5) .
O7 Nd1 2.433(4) 2_666
O8 H8A 0.83(2) .
O8 H8B 0.83(2) .
O9 H9A 0.8496 .
O9 H9B 0.8501 .
S2 C5 1.768(6) 2_656
O10 H10A 0.8499 .
O10 H10B 0.8499 .
O11 H11A 0.8500 .
O11 H11B 0.8495 .

loop_
_geom_torsion_atom_site_label_1
_geom_torsion_atom_site_label_2
_geom_torsion_atom_site_label_3
_geom_torsion_atom_site_label_4
_geom_torsion
_geom_torsion_site_symmetry_1
_geom_torsion_site_symmetry_4
C1 C2 C3 C4 -176.4(6) . .
C1 C2 C3 C8 2.2(9) . .
C1 C10 O7 Nd1 -71.8(6) . 2_666
C1 C10 O7 Nd1 69.8(6) . .
C2 C1 C10 C9 -3.9(9) . .
C2 C1 C10 O7 174.1(5) . .
C2 C1 S1 O1 4.5(6) . .
C2 C1 S1 O2 -117.1(5) . .
C2 C1 S1 O3 125.5(5) . .
C2 C3 C4 C5 178.4(6) . .
C2 C3 C8 C7 -179.5(6) . .
C2 C3 C8 C9 -1.9(9) . .
C3 C4 C5 C6 1.0(10) . .
C3 C4 C5 S2 -176.0(5) . 2_656
C3 C8 C9 C10 -1.4(9) . .
C4 C3 C8 C7 -0.8(9) . .
C4 C3 C8 C9 176.8(6) . .
C4 C5 C6 C7 -0.5(10) . .
C5 C6 C7 C8 -0.7(10) . .
C6 C7 C8 C3 1.3(10) . .
C6 C7 C8 C9 -176.3(6) . .
C7 C8 C9 C10 176.1(6) . .
C8 C3 C4 C5 -0.3(10) . .
C8 C9 C10 C1 4.2(9) . .
C8 C9 C10 O7 -173.7(5) . .
C9 C10 O7 Nd1 106.1(6) . 2_666
C9 C10 O7 Nd1 -112.3(6) . .
C10 C1 C2 C3 0.7(9) . .
C10 C1 S1 O1 -176.3(4) . .
C10 C1 S1 O2 62.1(5) . .
C10 C1 S1 O3 -55.3(5) . .
C11 C12 C13 C14 -0.1(12) . .
C12 C11 N1 C22 -0.7(10) . .
C12 C11 N1 Nd1 -172.5(6) . .
C12 C13 C14 C15 177.8(7) . .
C12 C13 C14 C22 -0.9(11) . .
C13 C14 C15 C16 -176.6(7) . .
C13 C14 C22 C21 180.0(6) . .
C13 C14 C22 N1 1.1(10) . .
C14 C15 C16 C17 -2.6(12) . .
C14 C22 N1 C11 -0.3(9) . .
C14 C22 N1 Nd1 171.8(5) . .
C15 C14 C22 C21 1.2(10) . .
C15 C14 C22 N1 -177.7(6) . .
C15 C16 C17 C18 -179.1(8) . .
C15 C16 C17 C21 -0.2(11) . .
C16 C17 C18 C19 176.6(8) . .
C16 C17 C21 C22 3.5(10) . .
C16 C17 C21 N2 -178.5(7) . .
C17 C18 C19 C20 0.4(12) . .
C17 C21 C22 C14 -3.9(9) . .
C17 C21 C22 N1 175.0(6) . .
C17 C21 N2 C20 3.4(10) . .
C17 C21 N2 Nd1 -166.0(5) . .
C18 C17 C21 C22 -177.6(6) . .
C18 C17 C21 N2 0.4(10) . .
C18 C19 C20 N2 3.7(12) . .
C19 C20 N2 C21 -5.5(10) . .
C19 C20 N2 Nd1 163.8(5) . .
C21 C17 C18 C19 -2.3(11) . .
C21 C22 N1 C11 -179.2(6) . .
C21 C22 N1 Nd1 -7.1(7) . .
C22 C14 C15 C16 2.1(11) . .
C22 C21 N2 C20 -178.5(6) . .
C22 C21 N2 Nd1 12.1(8) . .
Nd1 O2 S1 C1 -41.5(4) 2_666 .
Nd1 O2 S1 O1 -161.0(3) 2_666 .
Nd1 O2 S1 O3 72.1(3) 2_666 .
Nd1 O3 S1 C1 61.5(4) . .
Nd1 O3 S1 O1 -179.7(3) . .
Nd1 O3 S1 O2 -52.8(4) . .
N1 C11 C12 C13 0.9(12) . .
N2 C21 C22 C14 177.9(6) . .
N2 C21 C22 N1 -3.2(9) . .
S1 C1 C2 C3 179.8(5) . .
S1 C1 C10 C9 176.9(5) . .
S1 C1 C10 O7 -5.1(7) . .
S2 C5 C6 C7 176.6(5) 2_656 .
